data_4316833
loop_
_publ_author_name
'Jeffrey S. Ovens'
'Andrew R. Geisheimer'
'Alexei A. Bokov'
'Zuo-Guang Ye'
'Daniel B. Leznoff'

_publ_contact_author_address
; 
Leznoff, Daniel B.
Department of Chemistry
Simon Fraser University
Burnaby, British Columbia
Canada         V5A 1S6
;
_publ_contact_author_email dleznoff@sfu.ca
_publ_contact_author_fax +1-778-782-3765
_publ_contact_author_name 'Daniel B. Leznoff'
_publ_contact_author_phone +1-778-782-4887
_publ_section_title
;
 The Use of Polarizable [AuX2(CN)2]- (X = Br, I) Building Blocks Toward
 the Formation of Birefringent Coordination Polymers
;
_journal_name_full 'Inorganic Chemistry'
_journal_page_first 9609
_journal_page_last 9616
_journal_paper_doi 10.1021/ic101357y
_journal_volume 49
_journal_year 2010
_chemical_formula_moiety 'C40 H24 Au2 Br4 N10 Ni1'
_chemical_formula_sum 'C40 H24 Au2 Br4 N10 Ni'
_chemical_formula_weight 1416.96
_chemical_name_systematic ?
_space_group_IT_number 14
_symmetry_cell_setting monoclinic
_symmetry_space_group_name_Hall '-P 2ybc'
_symmetry_space_group_name_H-M 'P 1 21/c 1'
_atom_sites_solution_hydrogens geom
_atom_sites_solution_primary direct
_cell_angle_alpha 90
_cell_angle_beta 92.483(2)
_cell_angle_gamma 90
_cell_formula_units_Z 4
_cell_length_a 11.188(2)
_cell_length_b 22.743(4)
_cell_length_c 16.691(3)
_cell_measurement_reflns_used 8945
_cell_measurement_temperature 296(2)
_cell_measurement_theta_max 26.72
_cell_measurement_theta_min 2.33
_cell_volume 4243.0(13)
_computing_cell_refinement 'Bruker SAINT'
_computing_data_collection 'Bruker APEX2'
_computing_data_reduction 'Bruker SAINT'
_computing_structure_solution
; 
SIR92 (Altomare et al, 1994)
CRYSTALS (Watkin, 1988) 
;
_diffrn_ambient_temperature 293
_diffrn_measured_fraction_theta_full 0.997
_diffrn_measured_fraction_theta_max 0.927
_diffrn_measurement_device_type 'Bruker APEX-II CCD'
_diffrn_measurement_method '\w scans'
_diffrn_radiation_monochromator graphite
_diffrn_radiation_type MoK\a
_diffrn_radiation_wavelength 0.71073
_diffrn_reflns_av_R_equivalents 0.077
_diffrn_reflns_limit_h_max 14
_diffrn_reflns_limit_h_min -14
_diffrn_reflns_limit_k_max 28
_diffrn_reflns_limit_k_min -29
_diffrn_reflns_limit_l_max 22
_diffrn_reflns_limit_l_min -22
_diffrn_reflns_number 36011
_diffrn_reflns_theta_full 26.619
_diffrn_reflns_theta_max 28.318
_diffrn_reflns_theta_min 1.791
_exptl_absorpt_coefficient_mu 11.147
_exptl_absorpt_correction_T_max 0.7457
_exptl_absorpt_correction_T_min 0.4100
_exptl_absorpt_correction_type multi-scan
_exptl_crystal_colour amber
_exptl_crystal_density_diffrn 2.218
_exptl_crystal_description needle
_exptl_crystal_F_000 2640
_exptl_crystal_size_max 0.26
_exptl_crystal_size_mid 0.05
_exptl_crystal_size_min 0.03
_refine_diff_density_max 1.54
_refine_diff_density_min -1.09
_refine_ls_extinction_method None
_refine_ls_goodness_of_fit_ref 0.9800
_refine_ls_hydrogen_treatment none
_refine_ls_matrix_type full
_refine_ls_number_parameters 515
_refine_ls_number_reflns 4285
_refine_ls_number_restraints 0
_refine_ls_R_factor_all 0.1369
_refine_ls_R_factor_gt 0.0446
_refine_ls_shift/su_max 0.0007023
_refine_ls_structure_factor_coef F
_refine_ls_weighting_details
;
 Method= Modified Sheldrick 
 w=1/[\s^2^(F) + ( 0.02P)^2^ + 0.10P] 
 ,where P=(max(Fo,0) + 2Fc)/3 
;
_refine_ls_weighting_scheme calc
_refine_ls_wR_factor_all 0.1005
_refine_ls_wR_factor_gt 0.0487
_refine_ls_wR_factor_ref 0.0471
_reflns_limit_h_max 14
_reflns_limit_h_min -14
_reflns_limit_k_max 29
_reflns_limit_k_min 0
_reflns_limit_l_max 22
_reflns_limit_l_min 0
_reflns_number_gt 4558
_reflns_number_total 9797
_reflns_threshold_expression I>2.0\s(I)
_oxford_diffrn_Wilson_B_factor 3.24
_oxford_diffrn_Wilson_scale 1704.09
_oxford_refine_ls_r_factor_ref 0.0413
_oxford_refine_ls_scale 0.02886(5)
_oxford_reflns_number_all 9764
_oxford_reflns_threshold_expression_ref I>2.5\s(I)
_cod_data_source_file ic101357y_si_001_5.cif
_cod_data_source_block NiPhen
_cod_depositor_comments
;
The following automatic conversions were performed:

'_symmetry_cell_setting' value 'Monoclinic' changed to 'monoclinic'
according to the built-in table from CIF Core dictionary named
'cif_core.dic' version 2.4.1 from
2010-06-29.

'_exptl_absorpt_correction_type' value 'Multi-scan'
changed to 'multi-scan' according to the built-in table from CIF Core
dictionary named 'cif_core.dic' version 2.4.1 from 2010-06-29.

Automatic conversion script
Id: cif_fix_values 1646 2011-03-28 12:23:43Z adriana 
;
_cod_original_formula_sum 'C40 H24 Au2 Br4 N10 Ni1'
_cod_database_code 4316833

loop_
_symmetry_equiv_pos_as_xyz
x,y,z
-x,-y,-z
-x,y+1/2,-z+1/2
x,-y+1/2,z+1/2

loop_
_atom_site_label
_atom_site_type_symbol
_atom_site_fract_x
_atom_site_fract_y
_atom_site_fract_z
_atom_site_U_iso_or_equiv
_atom_site_occupancy
_atom_site_adp_type
_atom_site_refinement_flags_posn
_atom_site_refinement_flags_adp
_atom_site_refinement_flags_occupancy
_atom_site_disorder_assembly
_atom_site_disorder_group
_oxford_atom_site_special_shape
_atom_site_attached_hydrogens
Au1 Au 0.88136(4) 0.34547(2) 0.09857(3) 0.0455 1.0000 Uani . . . . . . .
Au2 Au 0.88741(5) 0.36878(2) 0.61451(3) 0.0546 1.0000 Uani . . . . . . .
Br1 Br 0.92373(16) 0.32052(9) -0.03800(10) 0.0938 1.0000 Uani . . . . . . .
Br2 Br 0.83096(12) 0.37444(7) 0.23314(8) 0.0633 1.0000 Uani . . . . . . .
Br3 Br 0.93229(18) 0.39853(10) 0.48029(11) 0.1068 1.0000 Uani . . . . . . .
Br4 Br 0.84676(17) 0.33946(10) 0.75002(11) 0.1057 1.0000 Uani . . . . . . .
Ni1 Ni 0.61411(12) 0.67082(6) 0.14160(8) 0.0314 1.0000 Uani . . . . . . .
N1 N 1.1076(10) 0.4256(6) 0.1073(8) 0.0814 1.0000 Uani . . . . . . .
N2 N 0.6525(13) 0.2678(6) 0.0856(9) 0.0962 1.0000 Uani . . . . . . .
N3 N 0.6725(16) 0.4528(6) 0.6123(12) 0.1369 1.0000 Uani . . . . . . .
N4 N 1.1042(14) 0.2864(7) 0.6225(10) 0.1103 1.0000 Uani . . . . . . .
N11 N 0.7522(7) 0.6078(4) 0.1564(5) 0.0342 1.0000 Uani . . . . . . .
N12 N 0.6074(7) 0.6548(4) 0.2647(5) 0.0373 1.0000 Uani . . . . . . .
N13 N 0.7332(8) 0.7413(4) 0.1579(5) 0.0360 1.0000 Uani . . . . . . .
N14 N 0.4962(8) 0.7429(4) 0.1323(5) 0.0350 1.0000 Uani . . . . . . .
N15 N 0.6181(7) 0.6672(4) 0.0161(5) 0.0352 1.0000 Uani . . . . . . .
N16 N 0.4817(7) 0.6073(4) 0.1171(5) 0.0345 1.0000 Uani . . . . . . .
C1 C 1.0283(11) 0.3965(6) 0.1078(8) 0.0583 1.0000 Uani . . . . . . .
C2 C 0.7346(12) 0.2915(6) 0.0915(9) 0.0602 1.0000 Uani . . . . . . .
C3 C 0.7460(14) 0.4250(7) 0.6126(10) 0.0731 1.0000 Uani . . . . . . .
C4 C 1.0271(14) 0.3118(7) 0.6179(9) 0.0716 1.0000 Uani . . . . . . .
C11 C 0.7644(9) 0.5881(5) 0.2322(7) 0.0363 1.0000 Uani . . . . . . .
C12 C 0.8262(9) 0.5883(5) 0.1039(7) 0.0399 1.0000 Uani . . . . . . .
C13 C 0.9193(10) 0.5474(5) 0.1229(8) 0.0532 1.0000 Uani . . . . . . .
C14 C 0.9307(11) 0.5274(5) 0.1992(8) 0.0505 1.0000 Uani . . . . . . .
C15 C 0.8530(11) 0.5476(5) 0.2571(8) 0.0511 1.0000 Uani . . . . . . .
C16 C 0.8562(13) 0.5272(6) 0.3378(8) 0.0665 1.0000 Uani . . . . . . .
C17 C 0.7817(14) 0.5500(7) 0.3908(9) 0.0765 1.0000 Uani . . . . . . .
C18 C 0.6984(11) 0.5925(6) 0.3707(7) 0.0528 1.0000 Uani . . . . . . .
C19 C 0.6223(13) 0.6203(7) 0.4226(8) 0.0752 1.0000 Uani . . . . . . .
C20 C 0.5406(13) 0.6619(6) 0.3983(8) 0.0655 1.0000 Uani . . . . . . .
C21 C 0.5375(10) 0.6785(5) 0.3193(7) 0.0482 1.0000 Uani . . . . . . .
C22 C 0.6860(10) 0.6130(5) 0.2906(6) 0.0369 1.0000 Uani . . . . . . .
C31 C 0.6797(9) 0.7951(4) 0.1506(6) 0.0295 1.0000 Uani . . . . . . .
C32 C 0.8510(10) 0.7385(6) 0.1742(7) 0.0491 1.0000 Uani . . . . . . .
C33 C 0.9200(11) 0.7901(7) 0.1840(8) 0.0638 1.0000 Uani . . . . . . .
C34 C 0.8691(12) 0.8429(6) 0.1762(8) 0.0617 1.0000 Uani . . . . . . .
C35 C 0.7420(11) 0.8482(5) 0.1592(7) 0.0459 1.0000 Uani . . . . . . .
C36 C 0.6813(13) 0.9019(6) 0.1488(7) 0.0560 1.0000 Uani . . . . . . .
C37 C 0.5591(13) 0.9033(5) 0.1326(7) 0.0537 1.0000 Uani . . . . . . .
C38 C 0.4927(11) 0.8502(5) 0.1257(6) 0.0403 1.0000 Uani . . . . . . .
C39 C 0.3699(11) 0.8480(6) 0.1091(7) 0.0520 1.0000 Uani . . . . . . .
C40 C 0.3156(10) 0.7951(6) 0.1050(7) 0.0532 1.0000 Uani . . . . . . .
C41 C 0.3783(10) 0.7421(5) 0.1170(7) 0.0447 1.0000 Uani . . . . . . .
C42 C 0.5516(10) 0.7965(5) 0.1358(6) 0.0373 1.0000 Uani . . . . . . .
C51 C 0.5432(9) 0.6272(5) -0.0176(6) 0.0317 1.0000 Uani . . . . . . .
C52 C 0.6855(9) 0.6974(5) -0.0321(6) 0.0377 1.0000 Uani . . . . . . .
C53 C 0.6795(11) 0.6891(6) -0.1157(7) 0.0528 1.0000 Uani . . . . . . .
C54 C 0.6078(10) 0.6492(5) -0.1486(6) 0.0394 1.0000 Uani . . . . . . .
C55 C 0.5327(10) 0.6160(5) -0.0997(7) 0.0410 1.0000 Uani . . . . . . .
C56 C 0.4456(11) 0.5738(5) -0.1284(7) 0.0464 1.0000 Uani . . . . . . .
C57 C 0.3776(11) 0.5443(6) -0.0786(8) 0.0540 1.0000 Uani . . . . . . .
C58 C 0.3837(9) 0.5528(5) 0.0080(7) 0.0375 1.0000 Uani . . . . . . .
C59 C 0.3131(10) 0.5244(5) 0.0601(8) 0.0541 1.0000 Uani . . . . . . .
C60 C 0.3280(10) 0.5365(5) 0.1417(8) 0.0548 1.0000 Uani . . . . . . .
C61 C 0.4127(10) 0.5785(5) 0.1673(7) 0.0499 1.0000 Uani . . . . . . .
C62 C 0.4682(9) 0.5949(4) 0.0376(7) 0.0344 1.0000 Uani . . . . . . .
H121 H 0.8167 0.6020 0.0514 0.035(7) 1.0000 Uiso R . . . . . .
H131 H 0.9726 0.5355 0.0847 0.049(7) 1.0000 Uiso R . . . . . .
H141 H 0.9888 0.4994 0.2130 0.051(7) 1.0000 Uiso R . . . . . .
H161 H 0.9121 0.4987 0.3542 0.068(7) 1.0000 Uiso R . . . . . .
H171 H 0.7857 0.5363 0.4434 0.079(7) 1.0000 Uiso R . . . . . .
H191 H 0.6279 0.6098 0.4766 0.079(7) 1.0000 Uiso R . . . . . .
H201 H 0.4886 0.6785 0.4338 0.061(7) 1.0000 Uiso R . . . . . .
H211 H 0.4851 0.7080 0.3019 0.049(7) 1.0000 Uiso R . . . . . .
H321 H 0.8882 0.7021 0.1791 0.047(7) 1.0000 Uiso R . . . . . .
H331 H 1.0018 0.7871 0.1952 0.064(7) 1.0000 Uiso R . . . . . .
H341 H 0.9151 0.8767 0.1826 0.064(7) 1.0000 Uiso R . . . . . .
H361 H 0.7243 0.9369 0.1523 0.053(7) 1.0000 Uiso R . . . . . .
H371 H 0.5187 0.9389 0.1258 0.048(7) 1.0000 Uiso R . . . . . .
H391 H 0.3263 0.8824 0.1007 0.053(7) 1.0000 Uiso R . . . . . .
H401 H 0.2338 0.7931 0.0937 0.052(7) 1.0000 Uiso R . . . . . .
H411 H 0.3381 0.7063 0.1146 0.047(7) 1.0000 Uiso R . . . . . .
H521 H 0.7381 0.7255 -0.0103 0.036(7) 1.0000 Uiso R . . . . . .
H531 H 0.7270 0.7119 -0.1480 0.050(7) 1.0000 Uiso R . . . . . .
H541 H 0.6062 0.6424 -0.2031 0.039(7) 1.0000 Uiso R . . . . . .
H561 H 0.4374 0.5665 -0.1832 0.047(7) 1.0000 Uiso R . . . . . .
H571 H 0.3223 0.5173 -0.0998 0.053(7) 1.0000 Uiso R . . . . . .
H591 H 0.2569 0.4967 0.0419 0.055(7) 1.0000 Uiso R . . . . . .
H601 H 0.2813 0.5174 0.1782 0.053(7) 1.0000 Uiso R . . . . . .
H611 H 0.4206 0.5871 0.2218 0.046(7) 1.0000 Uiso R . . . . . .

loop_
_atom_site_aniso_label
_atom_site_aniso_U_11
_atom_site_aniso_U_22
_atom_site_aniso_U_33
_atom_site_aniso_U_23
_atom_site_aniso_U_13
_atom_site_aniso_U_12
Au1 0.0372(3) 0.0472(3) 0.0528(3) 0.0068(2) 0.0093(2) -0.0056(2)
Au2 0.0515(3) 0.0485(3) 0.0633(4) -0.0043(3) -0.0022(3) 0.0070(3)
Br1 0.0915(12) 0.1217(15) 0.0707(11) -0.0293(10) 0.0333(9) -0.0485(11)
Br2 0.0499(8) 0.0869(11) 0.0538(9) 0.0083(8) 0.0109(7) 0.0115(7)
Br3 0.1041(14) 0.1354(18) 0.0794(13) 0.0346(12) -0.0136(11) -0.0283(13)
Br4 0.1031(14) 0.1393(19) 0.0765(12) 0.0042(11) 0.0259(11) 0.0153(12)
Ni1 0.0315(7) 0.0288(8) 0.0340(8) -0.0022(6) 0.0035(6) -0.0039(6)
N1 0.057(8) 0.079(10) 0.110(11) -0.011(8) 0.028(8) -0.008(7)
N2 0.078(10) 0.089(11) 0.121(13) -0.009(9) 0.007(9) -0.032(8)
N3 0.122(15) 0.048(10) 0.24(2) -0.012(11) -0.026(14) 0.009(9)
N4 0.099(12) 0.111(13) 0.120(14) 0.014(10) 0.007(10) 0.042(10)
N11 0.031(5) 0.031(5) 0.040(6) -0.005(4) 0.007(4) 0.005(4)
N12 0.033(5) 0.044(6) 0.035(5) -0.008(5) -0.003(4) -0.008(5)
N13 0.037(5) 0.039(6) 0.032(5) -0.010(4) -0.005(4) -0.015(5)
N14 0.037(5) 0.031(5) 0.037(5) 0.001(4) 0.002(4) 0.003(4)
N15 0.032(5) 0.038(6) 0.036(5) 0.002(4) 0.005(4) -0.006(4)
N16 0.039(5) 0.027(5) 0.038(6) 0.000(4) 0.010(4) -0.012(4)
C1 0.046(8) 0.057(9) 0.074(10) -0.010(7) 0.028(7) -0.009(7)
C2 0.051(9) 0.053(9) 0.076(10) -0.011(8) 0.004(8) -0.007(7)
C3 0.066(10) 0.046(10) 0.107(13) 0.000(9) -0.001(9) 0.021(8)
C4 0.061(10) 0.083(12) 0.070(11) 0.019(9) -0.004(8) 0.013(9)
C11 0.033(6) 0.033(7) 0.043(7) -0.007(6) 0.005(5) 0.001(5)
C12 0.032(6) 0.041(7) 0.048(7) -0.004(6) 0.011(5) 0.000(5)
C13 0.041(7) 0.038(8) 0.081(11) -0.008(7) 0.004(7) 0.008(6)
C14 0.045(8) 0.053(9) 0.054(9) 0.002(7) 0.011(6) 0.011(6)
C15 0.053(8) 0.028(7) 0.073(10) -0.016(6) -0.001(7) -0.002(6)
C16 0.080(11) 0.064(10) 0.055(10) 0.003(7) -0.005(8) 0.035(8)
C17 0.094(12) 0.080(12) 0.054(10) 0.028(8) -0.002(9) 0.014(10)
C18 0.062(9) 0.060(9) 0.036(8) 0.012(6) 0.001(6) 0.011(7)
C19 0.103(12) 0.091(12) 0.034(8) -0.013(8) 0.027(8) 0.031(10)
C20 0.085(11) 0.064(10) 0.049(9) -0.015(7) 0.026(8) -0.002(8)
C21 0.052(8) 0.053(8) 0.038(8) -0.010(6) 0.000(6) 0.015(6)
C22 0.040(7) 0.041(7) 0.031(7) -0.004(5) 0.013(5) -0.002(5)
C31 0.042(6) 0.023(6) 0.024(6) 0.003(5) 0.004(5) 0.005(5)
C32 0.042(7) 0.049(7) 0.056(8) -0.018(7) -0.002(6) 0.000(7)
C33 0.040(8) 0.065(10) 0.086(11) -0.012(8) 0.001(7) -0.016(8)
C34 0.064(10) 0.058(10) 0.062(9) -0.010(8) 0.002(7) -0.024(8)
C35 0.065(9) 0.032(7) 0.041(7) -0.002(6) 0.014(6) -0.024(7)
C36 0.072(10) 0.046(9) 0.050(9) -0.005(6) -0.001(7) -0.014(7)
C37 0.090(11) 0.034(8) 0.038(8) 0.003(6) 0.023(7) 0.015(7)
C38 0.060(8) 0.029(7) 0.032(6) 0.004(5) 0.001(6) 0.017(6)
C39 0.053(8) 0.054(9) 0.049(8) 0.000(7) 0.005(6) 0.015(7)
C40 0.031(7) 0.074(11) 0.054(8) -0.017(7) 0.002(6) 0.008(7)
C41 0.037(7) 0.046(7) 0.051(8) 0.006(6) 0.007(6) -0.001(6)
C42 0.052(7) 0.032(7) 0.030(6) -0.002(5) 0.020(5) -0.016(6)
C51 0.029(6) 0.033(6) 0.033(7) -0.001(5) -0.001(5) 0.004(5)
C52 0.039(6) 0.035(7) 0.039(7) 0.012(5) -0.002(5) -0.004(5)
C53 0.053(8) 0.067(10) 0.039(8) 0.013(7) 0.014(6) -0.012(7)
C54 0.057(8) 0.050(8) 0.012(6) -0.001(5) 0.012(5) 0.011(6)
C55 0.043(7) 0.043(8) 0.036(7) -0.011(5) -0.003(5) -0.001(6)
C56 0.070(9) 0.040(8) 0.028(7) -0.016(6) -0.006(6) -0.007(6)
C57 0.046(8) 0.051(9) 0.063(9) 0.000(7) -0.022(7) -0.013(6)
C58 0.030(6) 0.025(6) 0.057(8) -0.004(5) 0.003(6) 0.003(5)
C59 0.035(7) 0.053(9) 0.075(10) -0.006(7) 0.012(7) -0.016(6)
C60 0.047(8) 0.051(9) 0.069(10) 0.005(7) 0.036(7) -0.006(6)
C61 0.055(8) 0.047(8) 0.049(8) 0.004(6) 0.013(6) -0.017(6)
C62 0.032(6) 0.017(6) 0.054(8) 0.000(5) -0.001(5) -0.001(5)

loop_
_atom_type_symbol
_atom_type_scat_dispersion_real
_atom_type_scat_dispersion_imag
_atom_type_scat_Cromer_Mann_a1
_atom_type_scat_Cromer_Mann_b1
_atom_type_scat_Cromer_Mann_a2
_atom_type_scat_Cromer_Mann_b2
_atom_type_scat_Cromer_Mann_a3
_atom_type_scat_Cromer_Mann_b3
_atom_type_scat_Cromer_Mann_a4
_atom_type_scat_Cromer_Mann_b4
_atom_type_scat_Cromer_Mann_c
_atom_type_scat_source
C 0.0033 0.0016 2.3100 20.8439 1.0200 10.2075 1.5886 0.5687 0.8650 51.6512 0.2156 'International Tables Vol C 4.2.6.8 and 6.1.1.4'
H 0.0000 0.0000 0.4930 10.5109 0.3229 26.1257 0.1402 3.1424 0.0408 57.7998 0.0030 'International Tables Vol C 4.2.6.8 and 6.1.1.4'
N 0.0061 0.0033 12.2126 0.0057 3.1322 9.8933 2.0125 28.9975 1.1663 0.5826 -11.5290 'International Tables Vol C 4.2.6.8 and 6.1.1.4'
Ni 0.3393 1.1124 12.8376 3.8785 7.2920 0.2565 4.4438 12.1763 2.3800 66.3421 1.0341 'International Tables Vol C 4.2.6.8 and 6.1.1.4'
Br -0.2901 2.4595 17.1789 2.1723 5.2358 16.5796 5.6377 0.2609 3.9851 41.4328 2.9557 'International Tables Vol C 4.2.6.8 and 6.1.1.4'
Au -2.0133 8.8022 16.8819 0.4611 18.5913 8.6216 25.5582 1.4826 5.8600 36.3956 12.0658 'International Tables Vol C 4.2.6.8 and 6.1.1.4'

loop_
_geom_angle_atom_site_label_1
_geom_angle_site_symmetry_1
_geom_angle_atom_site_label_2
_geom_angle_site_symmetry_2
_geom_angle_atom_site_label_3
_geom_angle_site_symmetry_3
_geom_angle
_geom_angle_publ_flag
Br1 . Au1 . Br2 . 176.91(6) yes
Br1 . Au1 . C1 . 90.8(4) yes
Br2 . Au1 . C1 . 89.7(4) yes
Br1 . Au1 . C2 . 89.7(4) yes
Br2 . Au1 . C2 . 89.9(4) yes
C1 . Au1 . C2 . 178.1(6) yes
Br3 . Au2 . Br4 . 178.77(7) yes
Br3 . Au2 . C3 . 90.1(5) yes
Br4 . Au2 . C3 . 90.6(5) yes
Br3 . Au2 . C4 . 90.8(4) yes
Br4 . Au2 . C4 . 88.5(4) yes
C3 . Au2 . C4 . 179.0(6) yes
Au1 . Br1 . Br4 1_554 147.53(9) yes
Au1 . Br2 . Br3 . 149.99(6) yes
Au2 . Br3 . Br2 . 143.54(7) yes
Au2 . Br4 . Br1 1_556 153.80(8) yes
N11 . Ni1 . N12 . 79.9(3) yes
N11 . Ni1 . N13 . 92.6(3) yes
N12 . Ni1 . N13 . 93.1(3) yes
N11 . Ni1 . N14 . 171.4(3) yes
N12 . Ni1 . N14 . 99.1(3) yes
N13 . Ni1 . N14 . 78.8(3) yes
N11 . Ni1 . N15 . 92.5(3) yes
N12 . Ni1 . N15 . 167.7(3) yes
N13 . Ni1 . N15 . 96.8(3) yes
N14 . Ni1 . N15 . 89.9(3) yes
N11 . Ni1 . N16 . 93.6(3) yes
N12 . Ni1 . N16 . 91.0(3) yes
N13 . Ni1 . N16 . 173.1(4) yes
N14 . Ni1 . N16 . 95.0(3) yes
N15 . Ni1 . N16 . 79.9(3) yes
Ni1 . N11 . C11 . 112.3(7) yes
Ni1 . N11 . C12 . 129.2(8) yes
C11 . N11 . C12 . 118.4(9) yes
Ni1 . N12 . C21 . 130.3(8) yes
Ni1 . N12 . C22 . 112.7(7) yes
C21 . N12 . C22 . 117.0(9) yes
Ni1 . N13 . C31 . 113.6(7) yes
Ni1 . N13 . C32 . 127.3(8) yes
C31 . N13 . C32 . 119.1(9) yes
Ni1 . N14 . C41 . 128.0(8) yes
Ni1 . N14 . C42 . 114.2(7) yes
C41 . N14 . C42 . 117.6(9) yes
Ni1 . N15 . C51 . 113.9(6) yes
Ni1 . N15 . C52 . 128.8(8) yes
C51 . N15 . C52 . 117.3(9) yes
Ni1 . N16 . C61 . 129.7(8) yes
Ni1 . N16 . C62 . 112.4(6) yes
C61 . N16 . C62 . 117.9(9) yes
Au1 . C1 . N1 . 175.0(14) yes
Au1 . C2 . N2 . 173.3(15) yes
Au2 . C3 . N3 . 178.4(18) yes
Au2 . C4 . N4 . 173.6(19) yes
N11 . C11 . C15 . 122.6(10) yes
N11 . C11 . C22 . 117.5(10) yes
C15 . C11 . C22 . 119.8(11) yes
N11 . C12 . C13 . 123.5(11) yes
N11 . C12 . H121 . 117.8 no
C13 . C12 . H121 . 118.7 no
C12 . C13 . C14 . 117.8(12) yes
C12 . C13 . H131 . 121.5 no
C14 . C13 . H131 . 120.6 no
C13 . C14 . C15 . 120.2(12) yes
C13 . C14 . H141 . 119.9 no
C15 . C14 . H141 . 119.9 no
C14 . C15 . C11 . 117.4(12) yes
C14 . C15 . C16 . 123.7(12) yes
C11 . C15 . C16 . 118.8(11) yes
C15 . C16 . C17 . 120.4(12) yes
C15 . C16 . H161 . 119.6 no
C17 . C16 . H161 . 120.0 no
C16 . C17 . C18 . 122.9(13) yes
C16 . C17 . H171 . 119.1 no
C18 . C17 . H171 . 118.1 no
C17 . C18 . C19 . 126.4(13) yes
C17 . C18 . C22 . 120.0(12) yes
C19 . C18 . C22 . 113.6(12) yes
C18 . C19 . C20 . 123.4(13) yes
C18 . C19 . H191 . 117.9 no
C20 . C19 . H191 . 118.7 no
C19 . C20 . C21 . 117.7(12) yes
C19 . C20 . H201 . 121.6 no
C21 . C20 . H201 . 120.7 no
C20 . C21 . N12 . 123.6(12) yes
C20 . C21 . H211 . 119.3 no
N12 . C21 . H211 . 117.1 no
C11 . C22 . C18 . 117.8(11) yes
C11 . C22 . N12 . 117.5(10) yes
C18 . C22 . N12 . 124.6(10) yes
N13 . C31 . C35 . 123.4(10) yes
N13 . C31 . C42 . 117.6(9) yes
C35 . C31 . C42 . 119.0(10) yes
N13 . C32 . C33 . 120.9(12) yes
N13 . C32 . H321 . 119.7 no
C33 . C32 . H321 . 119.4 no
C32 . C33 . C34 . 120.7(12) yes
C32 . C33 . H331 . 119.4 no
C34 . C33 . H331 . 119.9 no
C33 . C34 . C35 . 120.4(12) yes
C33 . C34 . H341 . 120.2 no
C35 . C34 . H341 . 119.4 no
C34 . C35 . C31 . 115.5(12) yes
C34 . C35 . C36 . 124.3(12) yes
C31 . C35 . C36 . 120.2(12) yes
C35 . C36 . C37 . 120.8(12) yes
C35 . C36 . H361 . 119.4 no
C37 . C36 . H361 . 119.7 no
C36 . C37 . C38 . 120.4(12) yes
C36 . C37 . H371 . 120.9 no
C38 . C37 . H371 . 118.8 no
C37 . C38 . C39 . 123.7(11) yes
C37 . C38 . C42 . 119.5(11) yes
C39 . C38 . C42 . 116.8(11) yes
C38 . C39 . C40 . 118.7(12) yes
C38 . C39 . H391 . 120.5 no
C40 . C39 . H391 . 120.8 no
C39 . C40 . C41 . 122.5(12) yes
C39 . C40 . H401 . 119.5 no
C41 . C40 . H401 . 118.0 no
C40 . C41 . N14 . 120.0(11) yes
C40 . C41 . H411 . 120.5 no
N14 . C41 . H411 . 119.5 no
C31 . C42 . C38 . 120.0(10) yes
C31 . C42 . N14 . 115.6(10) yes
C38 . C42 . N14 . 124.4(11) yes
N15 . C51 . C55 . 124.0(10) yes
N15 . C51 . C62 . 116.0(9) yes
C55 . C51 . C62 . 119.9(10) yes
N15 . C52 . C53 . 122.2(11) yes
N15 . C52 . H521 . 119.1 no
C53 . C52 . H521 . 118.8 no
C52 . C53 . C54 . 120.5(10) yes
C52 . C53 . H531 . 119.8 no
C54 . C53 . H531 . 119.7 no
C53 . C54 . C55 . 119.6(10) yes
C53 . C54 . H541 . 120.9 no
C55 . C54 . H541 . 119.5 no
C54 . C55 . C51 . 116.3(10) yes
C54 . C55 . C56 . 125.1(10) yes
C51 . C55 . C56 . 118.5(10) yes
C55 . C56 . C57 . 121.7(11) yes
C55 . C56 . H561 . 118.9 no
C57 . C56 . H561 . 119.4 no
C56 . C57 . C58 . 123.3(11) yes
C56 . C57 . H571 . 118.9 no
C58 . C57 . H571 . 117.8 no
C57 . C58 . C59 . 124.5(11) yes
C57 . C58 . C62 . 115.9(10) yes
C59 . C58 . C62 . 119.6(11) yes
C58 . C59 . C60 . 118.8(11) yes
C58 . C59 . H591 . 121.0 no
C60 . C59 . H591 . 120.2 no
C59 . C60 . C61 . 119.0(11) yes
C59 . C60 . H601 . 120.3 no
C61 . C60 . H601 . 120.8 no
C60 . C61 . N16 . 123.1(11) yes
C60 . C61 . H611 . 118.5 no
N16 . C61 . H611 . 118.5 no
C51 . C62 . C58 . 120.6(11) yes
C51 . C62 . N16 . 117.7(9) yes
C58 . C62 . N16 . 121.7(10) yes

loop_
_geom_bond_atom_site_label_1
_geom_bond_site_symmetry_1
_geom_bond_atom_site_label_2
_geom_bond_site_symmetry_2
_geom_bond_distance
_geom_bond_publ_flag
Au1 . Br1 . 2.4159(16) yes
Au1 . Br2 . 2.4304(15) yes
Au1 . C1 . 2.012(13) yes
Au1 . C2 . 2.049(14) yes
Au2 . Br3 . 2.4138(19) yes
Au2 . Br4 . 2.4201(19) yes
Au2 . C3 . 2.033(15) yes
Au2 . C4 . 2.029(16) yes
Br1 . Br4 1_554 3.631(3) yes
Br2 . Br3 . 4.266(2) yes
Ni1 . N11 . 2.114(8) yes
Ni1 . N12 . 2.090(9) yes
Ni1 . N13 . 2.095(8) yes
Ni1 . N14 . 2.106(8) yes
Ni1 . N15 . 2.099(9) yes
Ni1 . N16 . 2.096(8) yes
N1 . C1 . 1.108(15) yes
N2 . C2 . 1.066(15) yes
N3 . C3 . 1.037(17) yes
N4 . C4 . 1.038(16) yes
N11 . C11 . 1.344(13) yes
N11 . C12 . 1.308(12) yes
N12 . C21 . 1.340(13) yes
N12 . C22 . 1.354(13) yes
N13 . C31 . 1.365(13) yes
N13 . C32 . 1.336(14) yes
N14 . C41 . 1.333(13) yes
N14 . C42 . 1.367(13) yes
N15 . C51 . 1.344(13) yes
N15 . C52 . 1.319(12) yes
N16 . C61 . 1.336(13) yes
N16 . C62 . 1.359(13) yes
C11 . C15 . 1.403(15) yes
C11 . C22 . 1.453(13) yes
C12 . C13 . 1.422(15) yes
C12 . H121 . 0.933 no
C13 . C14 . 1.353(16) yes
C13 . H131 . 0.931 no
C14 . C15 . 1.405(15) yes
C14 . H141 . 0.933 no
C15 . C16 . 1.423(17) yes
C16 . C17 . 1.345(17) yes
C16 . H161 . 0.934 no
C17 . C18 . 1.373(17) yes
C17 . H171 . 0.931 no
C18 . C19 . 1.393(16) yes
C18 . C22 . 1.418(15) yes
C19 . C20 . 1.365(18) yes
C19 . H191 . 0.931 no
C20 . C21 . 1.371(16) yes
C20 . H201 . 0.929 no
C21 . H211 . 0.930 no
C31 . C35 . 1.398(14) yes
C31 . C42 . 1.444(14) yes
C32 . C33 . 1.411(17) yes
C32 . H321 . 0.927 no
C33 . C34 . 1.333(18) yes
C33 . H331 . 0.929 no
C34 . C35 . 1.444(17) yes
C34 . H341 . 0.929 no
C35 . C36 . 1.404(17) yes
C36 . C37 . 1.383(17) yes
C36 . H361 . 0.931 no
C37 . C38 . 1.419(16) yes
C37 . H371 . 0.932 no
C38 . C39 . 1.391(16) yes
C38 . C42 . 1.394(15) yes
C39 . C40 . 1.349(17) yes
C39 . H391 . 0.929 no
C40 . C41 . 1.404(16) yes
C40 . H401 . 0.927 no
C41 . H411 . 0.931 no
C51 . C55 . 1.394(14) yes
C51 . C62 . 1.470(14) yes
C52 . C53 . 1.407(15) yes
C52 . H521 . 0.932 no
C53 . C54 . 1.315(16) yes
C53 . H531 . 0.930 no
C54 . C55 . 1.415(15) yes
C54 . H541 . 0.922 no
C55 . C56 . 1.436(15) yes
C56 . C57 . 1.332(15) yes
C56 . H561 . 0.930 no
C57 . C58 . 1.457(16) yes
C57 . H571 . 0.931 no
C58 . C59 . 1.363(15) yes
C58 . C62 . 1.419(14) yes
C59 . C60 . 1.393(17) yes
C59 . H591 . 0.930 no
C60 . C61 . 1.401(16) yes
C60 . H601 . 0.928 no
C61 . H611 . 0.931 no
